data_7710873
loop_
_publ_author_name
'Jia, Shuwen'
'Fan, Lingyue'
'Zheng, Chun-Yang'
'Jin, Sai'
'Li, Dongfeng'

_publ_section_title
;
 Mixed-valence {FeII2FeIII4} hexanuclear complexes with thermally induced
 Fe(III) spin crossover behavior
;
_journal_name_full 'Dalton Transactions'
_journal_paper_doi 10.1039/D2DT02041F
_journal_year 2022
_chemical_formula_moiety 'C102 H106 B2 Fe6 N34 O2, 6(Cl O4)'
_chemical_formula_sum 'C102 H106 B2 Cl6 Fe6 N34 O26'
_chemical_formula_weight 2793.62
_chemical_name_systematic 3-100K
_space_group_crystal_system monoclinic
_space_group_IT_number 15
_space_group_name_Hall '-C 2yc'
_space_group_name_H-M_alt 'C 1 2/c 1'
_atom_sites_solution_hydrogens geom
_audit_creation_date 2021-12-07
_audit_creation_method
;
Olex2 1.3
(compiled 2020.11.12 svn.r5f609507 for OlexSys, GUI svn.r6408)
;
_audit_update_record
;
2021-12-07 deposited with the CCDC.	2022-07-29 downloaded from the CCDC.
;
_cell_angle_alpha 90
_cell_angle_beta 97.145(2)
_cell_angle_gamma 90
_cell_formula_units_Z 4
_cell_length_a 24.824(3)
_cell_length_b 21.984(3)
_cell_length_c 23.864(3)
_cell_measurement_reflns_used 9874
_cell_measurement_temperature 100.15
_cell_measurement_theta_max 29.39
_cell_measurement_theta_min 2.48
_cell_volume 12922(3)
_computing_molecular_graphics 'Olex2 1.3 (Dolomanov et al., 2009)'
_computing_publication_material 'Olex2 1.3 (Dolomanov et al., 2009)'
_computing_structure_refinement 'SHELXL 2018/3 (Sheldrick, 2015)'
_diffrn_ambient_temperature 100.15
_diffrn_measured_fraction_theta_full 0.997
_diffrn_measured_fraction_theta_max 0.997
_diffrn_measurement_device_type 'Bruker APEX-II CCD'
_diffrn_measurement_method '\f and \w scans'
_diffrn_radiation_monochromator graphite
_diffrn_radiation_type MoK\a
_diffrn_radiation_wavelength 0.71073
_diffrn_reflns_av_R_equivalents 0.0501
_diffrn_reflns_av_unetI/netI 0.0475
_diffrn_reflns_Laue_measured_fraction_full 0.997
_diffrn_reflns_Laue_measured_fraction_max 0.997
_diffrn_reflns_limit_h_max 29
_diffrn_reflns_limit_h_min -29
_diffrn_reflns_limit_k_max 26
_diffrn_reflns_limit_k_min -26
_diffrn_reflns_limit_l_max 27
_diffrn_reflns_limit_l_min -28
_diffrn_reflns_number 43829
_diffrn_reflns_point_group_measured_fraction_full 0.997
_diffrn_reflns_point_group_measured_fraction_max 0.997
_diffrn_reflns_theta_full 25.000
_diffrn_reflns_theta_max 25.000
_diffrn_reflns_theta_min 1.451
_diffrn_source_current 30.0
_diffrn_source_power 1.5
_diffrn_source_voltage 50.0
_diffrn_standards_number 0
_exptl_absorpt_coefficient_mu 0.860
_exptl_absorpt_correction_type none
_exptl_crystal_colour 'metallic light black'
_exptl_crystal_colour_lustre metallic
_exptl_crystal_colour_modifier light
_exptl_crystal_colour_primary black
_exptl_crystal_density_diffrn 1.436
_exptl_crystal_description block
_exptl_crystal_F_000 5728
_exptl_crystal_size_max 0.3
_exptl_crystal_size_mid 0.2
_exptl_crystal_size_min 0.2
_refine_diff_density_max 1.571
_refine_diff_density_min -1.253
_refine_diff_density_rms 0.115
_refine_ls_extinction_method none
_refine_ls_goodness_of_fit_ref 1.100
_refine_ls_hydrogen_treatment constr
_refine_ls_matrix_type full
_refine_ls_number_parameters 796
_refine_ls_number_reflns 11351
_refine_ls_number_restraints 12
_refine_ls_restrained_S_all 1.101
_refine_ls_R_factor_all 0.0947
_refine_ls_R_factor_gt 0.0710
_refine_ls_shift/su_max 0.001
_refine_ls_shift/su_mean 0.000
_refine_ls_structure_factor_coef Fsqd
_refine_ls_weighting_details 'w=1/[\s^2^(Fo^2^)+(0.0868P)^2^+132.9609P] where P=(Fo^2^+2Fc^2^)/3'
_refine_ls_weighting_scheme calc
_refine_ls_wR_factor_gt 0.1854
_refine_ls_wR_factor_ref 0.2085
_reflns_Friedel_coverage 0.000
_reflns_number_gt 8756
_reflns_number_total 11351
_reflns_threshold_expression 'I > 2\s(I)'
_cod_data_source_file d2dt02041f2.cif
_cod_data_source_block mo_150418g_0m_sq
_cod_database_code 7710873
_shelx_shelxl_version_number 2018/3
_shelx_space_group_comment
;
The symmetry employed for this shelxl refinement is uniquely defined
by the following loop, which should always be used as a source of
symmetry information in preference to the above space-group names.
They are only intended as comments.
;
_shelx_estimated_absorpt_t_max 0.847
_shelx_estimated_absorpt_t_min 0.783
_olex2_refinement_description
;
1. Fixed Uiso
 At 1.2 times of:
  All B(H) groups, All C(H) groups, All C(H,H) groups
 At 1.5 times of:
  All C(H,H,H) groups, All O(H) groups
2. Uiso/Uaniso restraints and constraints
Uanis(O6) \\sim Ueq, Uanis(O12) \\sim Ueq: with sigma of 0.01 and sigma for
terminal atoms of 0.02
3.a Ternary CH refined with riding coordinates:
 B1(H1)
3.b Secondary CH2 refined with riding coordinates:
 C28(H28A,H28B), C22(H22A,H22B), C16(H16A,H16B), C40(H40A,H40B), C39(H39A,
 H39B), C51(H51A,H51B)
3.c Aromatic/amide H refined with riding coordinates:
 C4(H4), C6(H6), C12(H12), C14(H14), C8(H8), C10(H10), C33(H33), C32(H32),
 C31(H31), C30(H30), C24(H24), C25(H25), C26(H26), C27(H27), C18(H18), C19(H19),
  C20(H20), C21(H21), C45(H45), C44(H44), C43(H43), C42(H42), C37(H37),
 C36(H36), C35(H35), C34(H34), C47(H47), C48(H48), C49(H49), C50(H50)
3.d Tetrahedral OH refined with riding coordinates:
 O1(H1A)
3.e Idealised Me refined as rotating group:
 C7(H7A,H7B,H7C), C15(H15A,H15B,H15C), C11(H11A,H11B,H11C)
;
_platon_squeeze_special_details
;
A solvent mask was calculated and 276 electrons were 
found in a volume of 1504\%A^3^ in 5 voids per unit cell. 
This is consistent with the presence of 
2.0[CH3CH2OH], 1.75[], 1[], 0.25[], 1[CH3OH] per Asymmetric Unit 
which account for 280 electrons 
per unit cell.
;
_platon_squeeze_void_probe_radius 1.20
_olex2_submission_special_instructions 'No special instructions were received'

loop_
_space_group_symop_operation_xyz
'x, y, z'
'-x, y, -z+1/2'
'x+1/2, y+1/2, z'
'-x+1/2, y+1/2, -z+1/2'
'-x, -y, -z'
'x, -y, z-1/2'
'-x+1/2, -y+1/2, -z'
'x+1/2, -y+1/2, z-1/2'

loop_
_atom_site_label
_atom_site_type_symbol
_atom_site_fract_x
_atom_site_fract_y
_atom_site_fract_z
_atom_site_U_iso_or_equiv
_atom_site_adp_type
_atom_site_occupancy
_atom_site_site_symmetry_order
_atom_site_calc_flag
_atom_site_refinement_flags_posn
_atom_site_refinement_flags_adp
_atom_site_refinement_flags_occupancy
_atom_site_disorder_assembly
_atom_site_disorder_group
B1 B 0.2724(3) 0.8470(3) 0.2992(3) 0.0322(15) Uani 1 1 d . . . . .
H1 H 0.280610 0.842091 0.259469 0.039 Uiso 1 1 calc R U . . .
C1 C 0.2979(2) 0.8470(2) 0.4853(2) 0.0218(11) Uani 1 1 d . . . . .
C2 C 0.1906(2) 0.8199(2) 0.4492(2) 0.0208(11) Uani 1 1 d . . . . .
C3 C 0.2226(2) 0.9343(2) 0.4555(2) 0.0245(12) Uani 1 1 d . . . . .
C4 C 0.1463(2) 0.9018(2) 0.3428(2) 0.0260(12) Uani 1 1 d . . . . .
H4 H 0.125531 0.915687 0.371196 0.031 Uiso 1 1 calc R U . . .
C5 C 0.1274(2) 0.8988(3) 0.2857(3) 0.0324(13) Uani 1 1 d . . . . .
C6 C 0.1710(2) 0.8775(3) 0.2611(3) 0.0338(13) Uani 1 1 d . . . . .
H6 H 0.171342 0.870153 0.221938 0.041 Uiso 1 1 calc R U . . .
C7 C 0.0714(3) 0.9148(4) 0.2575(3) 0.0481(17) Uani 1 1 d . . . . .
H7A H 0.074236 0.946498 0.229079 0.072 Uiso 1 1 calc R U . . .
H7B H 0.049349 0.929782 0.285861 0.072 Uiso 1 1 calc R U . . .
H7C H 0.054326 0.878571 0.239122 0.072 Uiso 1 1 calc R U . . .
C12 C 0.2665(2) 0.7297(2) 0.4032(3) 0.0262(12) Uani 1 1 d . . . . .
H12 H 0.260729 0.717018 0.439993 0.031 Uiso 1 1 calc R U . . .
C13 C 0.2746(3) 0.6905(3) 0.3585(3) 0.0355(14) Uani 1 1 d . . . . .
C14 C 0.2816(3) 0.7290(3) 0.3145(3) 0.0375(15) Uani 1 1 d . . . . .
H14 H 0.288222 0.716710 0.277816 0.045 Uiso 1 1 calc R U . . .
C15 C 0.2740(4) 0.6218(3) 0.3602(4) 0.061(2) Uani 1 1 d . . . . .
H15A H 0.260329 0.606064 0.322674 0.091 Uiso 1 1 calc R U . . .
H15B H 0.250385 0.608137 0.387631 0.091 Uiso 1 1 calc R U . . .
H15C H 0.310959 0.606749 0.371248 0.091 Uiso 1 1 calc R U . . .
C8 C 0.3377(2) 0.9535(3) 0.4016(3) 0.0339(14) Uani 1 1 d . . . . .
H8 H 0.341341 0.972057 0.437857 0.041 Uiso 1 1 calc R U . . .
C9 C 0.3671(3) 0.9702(3) 0.3583(3) 0.0445(17) Uani 1 1 d . . . . .
C10 C 0.3480(3) 0.9315(3) 0.3149(3) 0.0426(16) Uani 1 1 d . . . . .
H10 H 0.359887 0.930968 0.278557 0.051 Uiso 1 1 calc R U . . .
C11 C 0.4091(3) 1.0198(4) 0.3584(4) 0.063(2) Uani 1 1 d . . . . .
H11A H 0.415142 1.028942 0.319451 0.095 Uiso 1 1 calc R U . . .
H11B H 0.443279 1.006256 0.379810 0.095 Uiso 1 1 calc R U . . .
H11C H 0.396307 1.056491 0.375965 0.095 Uiso 1 1 calc R U . . .
C33 C 0.4011(2) 0.7384(3) 0.4313(3) 0.0396(15) Uani 1 1 d . . . . .
H33 H 0.384166 0.702085 0.441806 0.048 Uiso 1 1 calc R U . . .
C32 C 0.4131(3) 0.7441(4) 0.3770(3) 0.0515(19) Uani 1 1 d . . . . .
H32 H 0.404746 0.712649 0.349973 0.062 Uiso 1 1 calc R U . . .
C31 C 0.4378(3) 0.7975(4) 0.3630(3) 0.055(2) Uani 1 1 d . . . . .
H31 H 0.446037 0.803361 0.325500 0.066 Uiso 1 1 calc R U . . .
C30 C 0.4507(3) 0.8428(3) 0.4034(3) 0.0438(16) Uani 1 1 d . . . . .
H30 H 0.468771 0.878978 0.394470 0.053 Uiso 1 1 calc R U . . .
C29 C 0.4366(2) 0.8333(3) 0.4564(3) 0.0346(14) Uani 1 1 d . . . . .
C28 C 0.4439(2) 0.8806(3) 0.5012(3) 0.0361(14) Uani 1 1 d . . . . .
H28A H 0.413171 0.909577 0.496206 0.043 Uiso 1 1 calc R U . . .
H28B H 0.477843 0.903590 0.498545 0.043 Uiso 1 1 calc R U . . .
C22 C 0.4271(3) 0.8913(3) 0.6005(3) 0.0505(18) Uani 1 1 d . . . . .
H22A H 0.396707 0.916666 0.582816 0.061 Uiso 1 1 calc R U . . .
H22B H 0.456824 0.918677 0.616416 0.061 Uiso 1 1 calc R U . . .
C23 C 0.4086(3) 0.8534(3) 0.6467(3) 0.0477(18) Uani 1 1 d . . . . .
C24 C 0.4081(5) 0.8727(4) 0.7011(4) 0.076(3) Uani 1 1 d . . . . .
H24 H 0.422612 0.911428 0.712380 0.091 Uiso 1 1 calc R U . . .
C25 C 0.3868(5) 0.8360(4) 0.7395(4) 0.076(3) Uani 1 1 d . . . . .
H25 H 0.385970 0.849198 0.777277 0.091 Uiso 1 1 calc R U . . .
C26 C 0.3667(3) 0.7802(3) 0.7225(3) 0.054(2) Uani 1 1 d . . . . .
H26 H 0.352121 0.753832 0.748267 0.064 Uiso 1 1 calc R U . . .
C27 C 0.3681(2) 0.7631(3) 0.6674(3) 0.0355(14) Uani 1 1 d . . . . .
H27 H 0.354300 0.724192 0.655731 0.043 Uiso 1 1 calc R U . . .
C16 C 0.5029(3) 0.8274(3) 0.5762(4) 0.059(2) Uani 1 1 d . . . . .
H16A H 0.526631 0.838261 0.547322 0.071 Uiso 1 1 calc R U . . .
H16B H 0.517245 0.848158 0.611758 0.071 Uiso 1 1 calc R U . . .
C17 C 0.5055(2) 0.7611(3) 0.5854(3) 0.0416(16) Uani 1 1 d . . . . .
C18 C 0.5546(3) 0.7313(4) 0.6049(3) 0.0519(19) Uani 1 1 d . . . . .
H18 H 0.587180 0.753725 0.614269 0.062 Uiso 1 1 calc R U . . .
C19 C 0.5540(3) 0.6684(4) 0.6100(3) 0.054(2) Uani 1 1 d . . . . .
H19 H 0.586375 0.647118 0.623405 0.065 Uiso 1 1 calc R U . . .
C20 C 0.5073(3) 0.6376(4) 0.5959(3) 0.0504(18) Uani 1 1 d . . . . .
H20 H 0.506596 0.594511 0.599261 0.060 Uiso 1 1 calc R U . . .
C21 C 0.4605(3) 0.6687(3) 0.5765(3) 0.0388(15) Uani 1 1 d . . . . .
H21 H 0.428161 0.646388 0.565694 0.047 Uiso 1 1 calc R U . . .
C45 C 0.1074(3) 1.0570(3) 0.3574(3) 0.0416(16) Uani 1 1 d . . . . .
H45 H 0.076069 1.039016 0.369706 0.050 Uiso 1 1 calc R U . . .
C44 C 0.1061(4) 1.0734(3) 0.3021(3) 0.056(2) Uani 1 1 d . . . . .
H44 H 0.074511 1.066255 0.276122 0.068 Uiso 1 1 calc R U . . .
C43 C 0.1512(4) 1.1006(4) 0.2842(4) 0.069(3) Uani 1 1 d . . . . .
H43 H 0.150865 1.113002 0.246045 0.083 Uiso 1 1 calc R U . . .
C42 C 0.1972(4) 1.1096(3) 0.3234(3) 0.060(2) Uani 1 1 d . . . . .
H42 H 0.228939 1.127506 0.312081 0.072 Uiso 1 1 calc R U . . .
C41 C 0.1959(3) 1.0919(3) 0.3788(3) 0.0418(16) Uani 1 1 d . . . . .
C40 C 0.2440(3) 1.0976(3) 0.4231(3) 0.0399(15) Uani 1 1 d . . . . .
H40A H 0.266575 1.060392 0.423189 0.048 Uiso 1 1 calc R U . . .
H40B H 0.266501 1.132640 0.414136 0.048 Uiso 1 1 calc R U . . .
C39 C 0.2129(2) 1.1717(3) 0.4902(3) 0.0354(14) Uani 1 1 d . . . . .
H39A H 0.223431 1.181115 0.530656 0.042 Uiso 1 1 calc R U . . .
H39B H 0.234206 1.198442 0.467839 0.042 Uiso 1 1 calc R U . . .
C38 C 0.1534(2) 1.1847(2) 0.4749(3) 0.0294(13) Uani 1 1 d . . . . .
C37 C 0.1353(3) 1.2421(3) 0.4595(3) 0.0381(15) Uani 1 1 d . . . . .
H37 H 0.160303 1.274207 0.455999 0.046 Uiso 1 1 calc R U . . .
C36 C 0.0803(3) 1.2521(3) 0.4494(3) 0.0477(17) Uani 1 1 d . . . . .
H36 H 0.066689 1.291312 0.438479 0.057 Uiso 1 1 calc R U . . .
C35 C 0.0451(3) 1.2051(3) 0.4551(3) 0.0449(17) Uani 1 1 d . . . . .
H35 H 0.007017 1.211314 0.448404 0.054 Uiso 1 1 calc R U . . .
C34 C 0.0661(2) 1.1482(3) 0.4708(3) 0.0361(14) Uani 1 1 d . . . . .
H34 H 0.041781 1.115417 0.474313 0.043 Uiso 1 1 calc R U . . .
C51 C 0.2684(2) 1.0851(3) 0.5255(3) 0.0406(16) Uani 1 1 d . . . . .
H51A H 0.287722 1.049411 0.512375 0.049 Uiso 1 1 calc R U . . .
H51B H 0.295361 1.117881 0.535047 0.049 Uiso 1 1 calc R U . . .
C46 C 0.2429(2) 1.0684(3) 0.5767(3) 0.0372(15) Uani 1 1 d . . . . .
C47 C 0.2728(3) 1.0626(3) 0.6291(3) 0.0509(19) Uani 1 1 d . . . . .
H47 H 0.310137 1.073242 0.634565 0.061 Uiso 1 1 calc R U . . .
C48 C 0.2478(3) 1.0411(3) 0.6735(3) 0.0509(19) Uani 1 1 d . . . . .
H48 H 0.267896 1.036678 0.709868 0.061 Uiso 1 1 calc R U . . .
C49 C 0.1940(3) 1.0262(3) 0.6653(3) 0.0478(18) Uani 1 1 d . . . . .
H49 H 0.176410 1.010550 0.695391 0.057 Uiso 1 1 calc R U . . .
C50 C 0.1659(3) 1.0342(3) 0.6124(3) 0.0426(16) Uani 1 1 d . . . . .
H50 H 0.128106 1.025551 0.606813 0.051 Uiso 1 1 calc R U . . .
Cl2 Cl 0.41713(7) 1.05554(7) 0.54947(10) 0.0548(5) Uani 1 1 d . . . . .
Cl1 Cl 0.05017(8) 0.92686(9) 0.62785(10) 0.0606(5) Uani 1 1 d . . . . .
Cl3 Cl 0.28756(6) 1.25700(7) 0.36467(6) 0.0353(3) Uani 1 1 d . . . . .
Fe1 Fe 0.24700(3) 0.86443(3) 0.42210(3) 0.02003(19) Uani 1 1 d . . . . .
Fe2 Fe 0.39341(3) 0.78038(3) 0.54786(4) 0.0258(2) Uani 1 1 d . . . . .
Fe3 Fe 0.15315(3) 1.04948(4) 0.48365(4) 0.0286(2) Uani 1 1 d . . . . .
N1 N 0.33231(18) 0.83215(19) 0.52004(19) 0.0232(10) Uani 1 1 d . . . . .
N2 N 0.15471(18) 0.7886(2) 0.4574(2) 0.0262(10) Uani 1 1 d . . . . .
N3 N 0.2026(2) 0.9761(2) 0.4737(2) 0.0340(12) Uani 1 1 d . . . . .
N4 N 0.19734(18) 0.88265(19) 0.35232(19) 0.0240(10) Uani 1 1 d . . . . .
N5 N 0.21299(19) 0.8686(2) 0.3017(2) 0.0279(10) Uani 1 1 d . . . . .
N8 N 0.26815(18) 0.78748(19) 0.38627(19) 0.0233(10) Uani 1 1 d . . . . .
N9 N 0.2777(2) 0.7868(2) 0.3319(2) 0.0299(11) Uani 1 1 d . . . . .
N6 N 0.30341(18) 0.9079(2) 0.3859(2) 0.0281(11) Uani 1 1 d . . . . .
N7 N 0.30962(19) 0.8945(2) 0.3319(2) 0.0309(11) Uani 1 1 d . . . . .
N13 N 0.41225(18) 0.7818(2) 0.4699(2) 0.0317(11) Uani 1 1 d . . . . .
N10 N 0.4466(2) 0.8507(2) 0.5574(2) 0.0369(12) Uani 1 1 d . . . . .
N12 N 0.3879(2) 0.7984(2) 0.6297(2) 0.0323(11) Uani 1 1 d . . . . .
N11 N 0.45914(19) 0.7298(2) 0.5722(2) 0.0361(12) Uani 1 1 d . . . . .
N16 N 0.1518(2) 1.0657(2) 0.3949(2) 0.0348(12) Uani 1 1 d . . . . .
N15 N 0.22636(19) 1.1062(2) 0.4793(2) 0.0319(11) Uani 1 1 d . . . . .
N14 N 0.11931(19) 1.1383(2) 0.4811(2) 0.0294(11) Uani 1 1 d . . . . .
N17 N 0.1900(2) 1.0539(2) 0.5685(2) 0.0332(11) Uani 1 1 d . . . . .
O8 O 0.46874(19) 1.0269(2) 0.5618(3) 0.0693(18) Uani 1 1 d . . . . .
O9 O 0.4171(3) 1.0956(4) 0.5054(4) 0.103(3) Uani 1 1 d . . . . .
O7 O 0.37565(19) 1.0108(2) 0.5381(3) 0.0642(16) Uani 1 1 d . . . . .
O6 O 0.4061(3) 1.0906(4) 0.5972(4) 0.116(3) Uani 1 1 d . U . . .
O3 O 0.1006(3) 0.9188(5) 0.6602(4) 0.130(4) Uani 1 1 d . . . . .
O4 O 0.0575(3) 0.9141(3) 0.5698(3) 0.089(2) Uani 1 1 d . . . . .
O5 O 0.0120(3) 0.8854(3) 0.6452(3) 0.083(2) Uani 1 1 d . . . . .
O2 O 0.0320(3) 0.9870(3) 0.6322(4) 0.109(3) Uani 1 1 d . . . . .
O11 O 0.3161(2) 1.2250(3) 0.4113(3) 0.0678(17) Uani 1 1 d . . . . .
O13 O 0.3138(2) 1.3149(2) 0.3621(2) 0.0575(14) Uani 1 1 d . . . . .
O12 O 0.2870(3) 1.2258(4) 0.3144(3) 0.103(3) Uani 1 1 d . U . . .
O10 O 0.2336(2) 1.2647(3) 0.3772(3) 0.0726(17) Uani 1 1 d . . . . .
O1 O 0.08794(18) 1.0094(2) 0.4883(2) 0.0507(13) Uani 1 1 d . . . . .
H1A H 0.094151 0.975922 0.504887 0.076 Uiso 1 1 calc R U . . .

loop_
_atom_site_aniso_label
_atom_site_aniso_U_11
_atom_site_aniso_U_22
_atom_site_aniso_U_33
_atom_site_aniso_U_23
_atom_site_aniso_U_13
_atom_site_aniso_U_12
B1 0.034(4) 0.034(4) 0.030(4) 0.006(3) 0.011(3) 0.007(3)
C1 0.021(3) 0.009(2) 0.037(3) -0.001(2) 0.010(2) -0.003(2)
C2 0.022(3) 0.013(2) 0.027(3) 0.004(2) 0.000(2) 0.005(2)
C3 0.019(3) 0.020(3) 0.033(3) 0.007(2) -0.001(2) -0.002(2)
C4 0.024(3) 0.017(2) 0.038(3) 0.002(2) 0.007(2) 0.000(2)
C5 0.029(3) 0.025(3) 0.041(4) 0.007(3) -0.002(3) -0.001(2)
C6 0.038(3) 0.028(3) 0.034(3) 0.005(3) -0.002(3) -0.005(3)
C7 0.033(4) 0.060(5) 0.048(4) 0.004(3) -0.008(3) -0.003(3)
C12 0.024(3) 0.018(3) 0.037(3) 0.005(2) 0.007(2) 0.000(2)
C13 0.041(3) 0.022(3) 0.045(4) -0.005(3) 0.011(3) 0.006(3)
C14 0.043(4) 0.032(3) 0.038(4) -0.006(3) 0.006(3) 0.013(3)
C15 0.085(6) 0.020(3) 0.082(6) -0.006(4) 0.026(5) 0.007(3)
C8 0.025(3) 0.025(3) 0.049(4) 0.017(3) -0.001(3) 0.000(2)
C9 0.029(3) 0.044(4) 0.059(5) 0.028(3) 0.001(3) -0.007(3)
C10 0.030(3) 0.054(4) 0.045(4) 0.026(3) 0.012(3) 0.001(3)
C11 0.044(4) 0.060(5) 0.085(6) 0.028(4) 0.008(4) -0.024(4)
C33 0.020(3) 0.047(4) 0.053(4) -0.009(3) 0.006(3) 0.007(3)
C32 0.023(3) 0.061(5) 0.070(5) -0.008(4) 0.004(3) 0.007(3)
C31 0.030(4) 0.093(6) 0.043(4) 0.005(4) 0.007(3) 0.020(4)
C30 0.025(3) 0.052(4) 0.054(4) 0.007(3) 0.003(3) 0.006(3)
C29 0.016(3) 0.048(4) 0.040(4) 0.011(3) 0.003(2) 0.008(3)
C28 0.024(3) 0.035(3) 0.049(4) 0.011(3) 0.003(3) -0.007(3)
C22 0.075(5) 0.027(3) 0.050(4) -0.003(3) 0.010(4) -0.020(3)
C23 0.066(5) 0.030(3) 0.046(4) 0.000(3) 0.005(3) -0.019(3)
C24 0.136(9) 0.044(4) 0.050(5) -0.014(4) 0.018(5) -0.037(5)
C25 0.133(9) 0.055(5) 0.042(5) -0.013(4) 0.023(5) -0.024(5)
C26 0.083(6) 0.035(4) 0.043(4) -0.005(3) 0.009(4) -0.015(4)
C27 0.037(3) 0.027(3) 0.042(4) 0.001(3) 0.004(3) -0.007(3)
C16 0.028(4) 0.054(4) 0.089(6) 0.019(4) -0.019(4) -0.013(3)
C17 0.026(3) 0.050(4) 0.047(4) 0.015(3) -0.001(3) -0.002(3)
C18 0.018(3) 0.086(6) 0.049(4) 0.008(4) -0.004(3) -0.003(3)
C19 0.039(4) 0.062(5) 0.060(5) 0.014(4) 0.003(3) 0.020(4)
C20 0.034(4) 0.055(4) 0.064(5) 0.018(4) 0.011(3) 0.014(3)
C21 0.037(3) 0.034(3) 0.046(4) 0.013(3) 0.009(3) 0.006(3)
C45 0.047(4) 0.032(3) 0.045(4) -0.009(3) 0.000(3) 0.004(3)
C44 0.077(6) 0.039(4) 0.051(5) -0.007(3) -0.001(4) -0.001(4)
C43 0.113(8) 0.052(5) 0.043(5) -0.005(4) 0.012(5) -0.003(5)
C42 0.088(6) 0.041(4) 0.054(5) -0.002(4) 0.028(4) -0.003(4)
C41 0.053(4) 0.025(3) 0.052(4) -0.007(3) 0.022(3) 0.007(3)
C40 0.035(3) 0.025(3) 0.063(4) -0.003(3) 0.022(3) 0.004(3)
C39 0.030(3) 0.018(3) 0.058(4) -0.005(3) 0.006(3) 0.007(2)
C38 0.029(3) 0.021(3) 0.039(3) -0.006(2) 0.008(2) 0.003(2)
C37 0.038(3) 0.026(3) 0.050(4) -0.002(3) 0.002(3) 0.010(3)
C36 0.052(4) 0.033(4) 0.055(4) -0.002(3) -0.001(3) 0.019(3)
C35 0.031(3) 0.045(4) 0.058(4) -0.002(3) 0.003(3) 0.014(3)
C34 0.025(3) 0.044(4) 0.039(4) -0.007(3) 0.006(3) 0.006(3)
C51 0.023(3) 0.029(3) 0.069(5) -0.003(3) 0.001(3) 0.003(2)
C46 0.031(3) 0.017(3) 0.060(4) -0.009(3) -0.008(3) 0.007(2)
C47 0.045(4) 0.033(4) 0.068(5) -0.013(3) -0.020(4) 0.004(3)
C48 0.074(5) 0.026(3) 0.048(4) -0.011(3) -0.014(4) 0.006(3)
C49 0.080(5) 0.022(3) 0.041(4) -0.008(3) 0.005(4) 0.004(3)
C50 0.061(4) 0.013(3) 0.055(4) -0.003(3) 0.012(3) 0.010(3)
Cl2 0.0314(8) 0.0288(8) 0.1054(16) 0.0071(9) 0.0131(9) -0.0012(7)
Cl1 0.0454(10) 0.0535(11) 0.0795(14) 0.0069(10) -0.0056(9) -0.0098(8)
Cl3 0.0314(7) 0.0387(8) 0.0359(8) 0.0038(6) 0.0040(6) -0.0042(6)
Fe1 0.0186(4) 0.0116(3) 0.0297(4) 0.0032(3) 0.0023(3) 0.0011(3)
Fe2 0.0184(4) 0.0203(4) 0.0384(5) 0.0062(3) 0.0024(3) -0.0018(3)
Fe3 0.0231(4) 0.0198(4) 0.0423(5) -0.0018(3) 0.0021(3) 0.0023(3)
N1 0.021(2) 0.016(2) 0.032(3) 0.0041(19) 0.003(2) -0.0050(18)
N2 0.021(2) 0.023(2) 0.035(3) 0.008(2) 0.003(2) 0.0073(19)
N3 0.031(3) 0.022(3) 0.048(3) -0.004(2) 0.005(2) 0.000(2)
N4 0.027(2) 0.016(2) 0.029(3) 0.0043(18) 0.0015(19) 0.0004(18)
N5 0.033(3) 0.022(2) 0.028(3) 0.006(2) 0.001(2) 0.001(2)
N8 0.022(2) 0.021(2) 0.027(2) 0.0020(19) 0.0042(18) 0.0029(18)
N9 0.033(3) 0.026(2) 0.031(3) 0.001(2) 0.006(2) 0.009(2)
N6 0.023(2) 0.019(2) 0.042(3) 0.008(2) 0.006(2) 0.0043(18)
N7 0.030(3) 0.030(3) 0.034(3) 0.011(2) 0.007(2) 0.004(2)
N13 0.017(2) 0.034(3) 0.044(3) -0.003(2) 0.002(2) 0.004(2)
N10 0.029(3) 0.033(3) 0.047(3) 0.008(2) -0.004(2) -0.009(2)
N12 0.033(3) 0.024(2) 0.039(3) 0.001(2) -0.001(2) -0.002(2)
N11 0.021(2) 0.043(3) 0.044(3) 0.013(2) 0.003(2) -0.002(2)
N16 0.040(3) 0.022(2) 0.044(3) -0.007(2) 0.009(2) 0.005(2)
N15 0.025(2) 0.018(2) 0.053(3) 0.001(2) 0.005(2) 0.0054(19)
N14 0.025(2) 0.027(2) 0.036(3) -0.005(2) 0.004(2) 0.008(2)
N17 0.035(3) 0.020(2) 0.043(3) -0.003(2) 0.000(2) 0.005(2)
O8 0.025(2) 0.046(3) 0.134(5) 0.024(3) -0.001(3) -0.004(2)
O9 0.066(4) 0.099(5) 0.145(7) 0.063(5) 0.015(4) 0.011(4)
O7 0.029(2) 0.031(3) 0.129(5) 0.001(3) -0.002(3) 0.000(2)
O6 0.098(6) 0.093(5) 0.167(8) -0.052(5) 0.056(5) -0.024(4)
O3 0.069(5) 0.190(10) 0.118(6) 0.052(6) -0.044(4) -0.037(5)
O4 0.116(6) 0.092(5) 0.066(4) -0.021(4) 0.030(4) -0.021(4)
O5 0.079(4) 0.061(4) 0.115(6) 0.014(4) 0.034(4) 0.003(3)
O2 0.123(6) 0.043(4) 0.169(8) -0.016(4) 0.054(6) 0.003(4)
O11 0.049(3) 0.062(3) 0.088(4) 0.037(3) -0.009(3) -0.006(3)
O13 0.054(3) 0.040(3) 0.078(4) 0.013(3) 0.004(3) -0.012(2)
O12 0.125(6) 0.129(6) 0.063(4) -0.039(4) 0.043(4) -0.058(5)
O10 0.044(3) 0.087(4) 0.090(4) 0.006(4) 0.022(3) -0.005(3)
O1 0.033(2) 0.052(3) 0.067(3) 0.025(3) 0.005(2) 0.002(2)

loop_
_atom_type_symbol
_atom_type_description
_atom_type_scat_dispersion_real
_atom_type_scat_dispersion_imag
_atom_type_scat_source
C C 0.0033 0.0016 'International Tables Vol C Tables 4.2.6.8 and 6.1.1.4'
H H 0.0000 0.0000 'International Tables Vol C Tables 4.2.6.8 and 6.1.1.4'
B B 0.0013 0.0007 'International Tables Vol C Tables 4.2.6.8 and 6.1.1.4'
Cl Cl 0.1484 0.1585 'International Tables Vol C Tables 4.2.6.8 and 6.1.1.4'
Fe Fe 0.3463 0.8444 'International Tables Vol C Tables 4.2.6.8 and 6.1.1.4'
N N 0.0061 0.0033 'International Tables Vol C Tables 4.2.6.8 and 6.1.1.4'
O O 0.0106 0.0060 'International Tables Vol C Tables 4.2.6.8 and 6.1.1.4'

loop_
_geom_angle_atom_site_label_1
_geom_angle_atom_site_label_2
_geom_angle_atom_site_label_3
_geom_angle
_geom_angle_site_symmetry_1
_geom_angle_site_symmetry_3
_geom_angle_publ_flag
N5 B1 H1 112.0 . . ?
N9 B1 H1 112.0 . . ?
N9 B1 N5 105.3(5) . . ?
N9 B1 N7 108.6(5) . . ?
N7 B1 H1 112.0 . . ?
N7 B1 N5 106.5(5) . . ?
N1 C1 Fe1 172.0(5) . . ?
N2 C2 Fe1 169.2(5) . . ?
N3 C3 Fe1 173.4(5) . . ?
C5 C4 H4 124.8 . . ?
N4 C4 H4 124.8 . . ?
N4 C4 C5 110.5(5) . . ?
C4 C5 C7 127.3(6) . . ?
C6 C5 C4 104.4(5) . . ?
C6 C5 C7 128.3(6) . . ?
C5 C6 H6 125.6 . . ?
N5 C6 C5 108.8(6) . . ?
N5 C6 H6 125.6 . . ?
C5 C7 H7A 109.5 . . ?
C5 C7 H7B 109.5 . . ?
C5 C7 H7C 109.5 . . ?
H7A C7 H7B 109.5 . . ?
H7A C7 H7C 109.5 . . ?
H7B C7 H7C 109.5 . . ?
C13 C12 H12 125.0 . . ?
N8 C12 H12 125.0 . . ?
N8 C12 C13 110.0(5) . . ?
C12 C13 C15 126.2(6) . . ?
C14 C13 C12 104.2(5) . . ?
C14 C13 C15 129.6(6) . . ?
C13 C14 H14 125.5 . . ?
N9 C14 C13 109.0(5) . . ?
N9 C14 H14 125.5 . . ?
C13 C15 H15A 109.5 . . ?
C13 C15 H15B 109.5 . . ?
C13 C15 H15C 109.5 . . ?
H15A C15 H15B 109.5 . . ?
H15A C15 H15C 109.5 . . ?
H15B C15 H15C 109.5 . . ?
C9 C8 H8 124.3 . . ?
N6 C8 H8 124.3 . . ?
N6 C8 C9 111.4(6) . . ?
C8 C9 C11 128.2(7) . . ?
C10 C9 C8 103.5(6) . . ?
C10 C9 C11 128.3(7) . . ?
C9 C10 H10 125.3 . . ?
N7 C10 C9 109.5(6) . . ?
N7 C10 H10 125.3 . . ?
C9 C11 H11A 109.5 . . ?
C9 C11 H11B 109.5 . . ?
C9 C11 H11C 109.5 . . ?
H11A C11 H11B 109.5 . . ?
H11A C11 H11C 109.5 . . ?
H11B C11 H11C 109.5 . . ?
C32 C33 H33 118.7 . . ?
N13 C33 H33 118.7 . . ?
N13 C33 C32 122.5(7) . . ?
C33 C32 H32 121.3 . . ?
C33 C32 C31 117.4(7) . . ?
C31 C32 H32 121.3 . . ?
C32 C31 H31 119.7 . . ?
C32 C31 C30 120.6(7) . . ?
C30 C31 H31 119.7 . . ?
C31 C30 H30 121.1 . . ?
C29 C30 C31 117.8(7) . . ?
C29 C30 H30 121.1 . . ?
C30 C29 C28 122.4(6) . . ?
N13 C29 C30 121.6(6) . . ?
N13 C29 C28 115.8(5) . . ?
C29 C28 H28A 109.9 . . ?
C29 C28 H28B 109.9 . . ?
C29 C28 N10 109.1(5) . . ?
H28A C28 H28B 108.3 . . ?
N10 C28 H28A 109.9 . . ?
N10 C28 H28B 109.9 . . ?
H22A C22 H22B 108.3 . . ?
C23 C22 H22A 109.8 . . ?
C23 C22 H22B 109.8 . . ?
N10 C22 H22A 109.8 . . ?
N10 C22 H22B 109.8 . . ?
N10 C22 C23 109.3(5) . . ?
C24 C23 C22 124.4(6) . . ?
N12 C23 C22 114.6(6) . . ?
N12 C23 C24 120.9(6) . . ?
C23 C24 H24 120.0 . . ?
C23 C24 C25 120.0(7) . . ?
C25 C24 H24 120.0 . . ?
C24 C25 H25 120.5 . . ?
C26 C25 C24 119.0(8) . . ?
C26 C25 H25 120.5 . . ?
C25 C26 H26 120.7 . . ?
C25 C26 C27 118.7(7) . . ?
C27 C26 H26 120.7 . . ?
C26 C27 H27 118.5 . . ?
N12 C27 C26 122.9(6) . . ?
N12 C27 H27 118.5 . . ?
H16A C16 H16B 107.7 . . ?
C17 C16 H16A 108.8 . . ?
C17 C16 H16B 108.8 . . ?
C17 C16 N10 113.8(5) . . ?
N10 C16 H16A 108.8 . . ?
N10 C16 H16B 108.8 . . ?
C18 C17 C16 122.0(6) . . ?
N11 C17 C16 116.7(5) . . ?
N11 C17 C18 121.3(7) . . ?
C17 C18 H18 120.9 . . ?
C19 C18 C17 118.3(7) . . ?
C19 C18 H18 120.9 . . ?
C18 C19 H19 120.1 . . ?
C20 C19 C18 119.7(6) . . ?
C20 C19 H19 120.1 . . ?
C19 C20 H20 120.1 . . ?
C19 C20 C21 119.7(7) . . ?
C21 C20 H20 120.1 . . ?
C20 C21 H21 118.8 . . ?
N11 C21 C20 122.3(7) . . ?
N11 C21 H21 118.8 . . ?
C44 C45 H45 119.2 . . ?
N16 C45 H45 119.2 . . ?
N16 C45 C44 121.6(7) . . ?
C45 C44 H44 120.3 . . ?
C45 C44 C43 119.4(8) . . ?
C43 C44 H44 120.3 . . ?
C44 C43 H43 120.6 . . ?
C44 C43 C42 118.7(8) . . ?
C42 C43 H43 120.6 . . ?
C43 C42 H42 120.5 . . ?
C41 C42 C43 119.1(8) . . ?
C41 C42 H42 120.5 . . ?
C42 C41 C40 122.6(7) . . ?
N16 C41 C42 120.9(7) . . ?
N16 C41 C40 116.4(6) . . ?
C41 C40 H40A 109.6 . . ?
C41 C40 H40B 109.6 . . ?
H40A C40 H40B 108.1 . . ?
N15 C40 C41 110.5(5) . . ?
N15 C40 H40A 109.6 . . ?
N15 C40 H40B 109.6 . . ?
H39A C39 H39B 107.9 . . ?
C38 C39 H39A 109.3 . . ?
C38 C39 H39B 109.3 . . ?
C38 C39 N15 111.8(5) . . ?
N15 C39 H39A 109.3 . . ?
N15 C39 H39B 109.3 . . ?
C37 C38 C39 121.2(5) . . ?
N14 C38 C39 116.1(5) . . ?
N14 C38 C37 122.4(5) . . ?
C38 C37 H37 120.7 . . ?
C38 C37 C36 118.6(6) . . ?
C36 C37 H37 120.7 . . ?
C37 C36 H36 120.2 . . ?
C35 C36 C37 119.5(6) . . ?
C35 C36 H36 120.2 . . ?
C36 C35 H35 120.5 . . ?
C36 C35 C34 119.0(6) . . ?
C34 C35 H35 120.5 . . ?
C35 C34 H34 119.1 . . ?
N14 C34 C35 121.8(6) . . ?
N14 C34 H34 119.1 . . ?
H51A C51 H51B 108.1 . . ?
C46 C51 H51A 109.5 . . ?
C46 C51 H51B 109.5 . . ?
C46 C51 N15 110.6(5) . . ?
N15 C51 H51A 109.5 . . ?
N15 C51 H51B 109.5 . . ?
C47 C46 C51 122.1(6) . . ?
N17 C46 C51 116.6(6) . . ?
N17 C46 C47 121.0(7) . . ?
C46 C47 H47 120.4 . . ?
C48 C47 C46 119.2(7) . . ?
C48 C47 H47 120.4 . . ?
C47 C48 H48 120.1 . . ?
C49 C48 C47 119.9(7) . . ?
C49 C48 H48 120.1 . . ?
C48 C49 H49 120.7 . . ?
C48 C49 C50 118.5(7) . . ?
C50 C49 H49 120.7 . . ?
C49 C50 H50 118.9 . . ?
N17 C50 C49 122.2(7) . . ?
N17 C50 H50 118.9 . . ?
O8 Cl2 O7 110.1(3) . . ?
O8 Cl2 O6 109.3(5) . . ?
O9 Cl2 O8 110.9(4) . . ?
O9 Cl2 O7 111.4(5) . . ?
O9 Cl2 O6 106.4(6) . . ?
O7 Cl2 O6 108.6(4) . . ?
O3 Cl1 O4 107.1(6) . . ?
O3 Cl1 O5 110.0(5) . . ?
O3 Cl1 O2 110.6(6) . . ?
O5 Cl1 O4 108.9(4) . . ?
O2 Cl1 O4 109.5(5) . . ?
O2 Cl1 O5 110.6(4) . . ?
O11 Cl3 O13 106.6(3) . . ?
O12 Cl3 O11 112.4(5) . . ?
O12 Cl3 O13 111.1(4) . . ?
O12 Cl3 O10 109.6(4) . . ?
O10 Cl3 O11 106.5(4) . . ?
O10 Cl3 O13 110.4(4) . . ?
C1 Fe1 C2 94.2(2) . . ?
C1 Fe1 N4 176.2(2) . . ?
C1 Fe1 N8 89.1(2) . . ?
C1 Fe1 N6 90.4(2) . . ?
C2 Fe1 N4 89.0(2) . . ?
C2 Fe1 N8 87.3(2) . . ?
C2 Fe1 N6 174.1(2) . . ?
C3 Fe1 C1 92.6(2) . . ?
C3 Fe1 C2 89.2(2) . . ?
C3 Fe1 N4 89.5(2) . . ?
C3 Fe1 N8 176.2(2) . . ?
C3 Fe1 N6 94.2(2) . . ?
N4 Fe1 N8 88.89(18) . . ?
N6 Fe1 N4 86.31(19) . . ?
N6 Fe1 N8 89.07(19) . . ?
N1 Fe2 N13 86.29(19) . . ?
N1 Fe2 N10 93.54(19) . . ?
N1 Fe2 N12 94.1(2) . . ?
N1 Fe2 N11 175.9(2) . . ?
N2 Fe2 N1 89.26(18) 7_566 . ?
N2 Fe2 N13 99.7(2) 7_566 . ?
N2 Fe2 N10 176.7(2) 7_566 . ?
N2 Fe2 N12 95.9(2) 7_566 . ?
N2 Fe2 N11 93.38(19) 7_566 . ?
N13 Fe2 N10 82.3(2) . . ?
N13 Fe2 N12 164.4(2) . . ?
N13 Fe2 N11 90.1(2) . . ?
N12 Fe2 N10 82.1(2) . . ?
N11 Fe2 N10 83.9(2) . . ?
N11 Fe2 N12 88.7(2) . . ?
N3 Fe3 N16 87.3(2) . . ?
N3 Fe3 N15 86.06(18) . . ?
N3 Fe3 N14 163.1(2) . . ?
N3 Fe3 N17 87.3(2) . . ?
N16 Fe3 N15 76.9(2) . . ?
N14 Fe3 N16 82.07(18) . . ?
N14 Fe3 N15 78.78(18) . . ?
N17 Fe3 N16 152.7(2) . . ?
N17 Fe3 N15 76.1(2) . . ?
N17 Fe3 N14 96.18(18) . . ?
O1 Fe3 N3 99.9(2) . . ?
O1 Fe3 N16 103.4(2) . . ?
O1 Fe3 N15 174.1(2) . . ?
O1 Fe3 N14 95.4(2) . . ?
O1 Fe3 N17 103.9(2) . . ?
C1 N1 Fe2 151.8(4) . . ?
C2 N2 Fe2 159.8(4) . 7_566 ?
C3 N3 Fe3 163.2(5) . . ?
C4 N4 Fe1 133.4(4) . . ?
C4 N4 N5 107.2(4) . . ?
N5 N4 Fe1 119.1(3) . . ?
C6 N5 B1 131.9(5) . . ?
C6 N5 N4 109.1(5) . . ?
N4 N5 B1 119.0(4) . . ?
C12 N8 Fe1 131.1(4) . . ?
C12 N8 N9 107.3(4) . . ?
N9 N8 Fe1 120.6(3) . . ?
C14 N9 B1 131.6(5) . . ?
C14 N9 N8 109.6(5) . . ?
N8 N9 B1 117.9(4) . . ?
C8 N6 Fe1 134.3(4) . . ?
C8 N6 N7 106.7(5) . . ?
N7 N6 Fe1 118.9(4) . . ?
C10 N7 B1 130.9(6) . . ?
N6 N7 B1 120.0(5) . . ?
N6 N7 C10 108.9(5) . . ?
C33 N13 C29 120.0(6) . . ?
C33 N13 Fe2 126.0(5) . . ?
C29 N13 Fe2 114.0(4) . . ?
C28 N10 C22 112.1(5) . . ?
C28 N10 C16 110.8(5) . . ?
C28 N10 Fe2 106.3(4) . . ?
C22 N10 C16 111.6(6) . . ?
C22 N10 Fe2 105.7(4) . . ?
C16 N10 Fe2 110.1(4) . . ?
C23 N12 Fe2 113.4(4) . . ?
C27 N12 C23 118.5(6) . . ?
C27 N12 Fe2 128.1(4) . . ?
C17 N11 C21 118.6(5) . . ?
C17 N11 Fe2 115.3(4) . . ?
C21 N11 Fe2 126.0(4) . . ?
C45 N16 Fe3 123.0(5) . . ?
C41 N16 C45 120.3(6) . . ?
C41 N16 Fe3 116.3(5) . . ?
C40 N15 C39 112.1(5) . . ?
C40 N15 C51 111.8(5) . . ?
C40 N15 Fe3 108.0(4) . . ?
C39 N15 Fe3 109.2(3) . . ?
C51 N15 C39 108.6(5) . . ?
C51 N15 Fe3 107.1(4) . . ?
C38 N14 Fe3 116.6(4) . . ?
C34 N14 C38 118.6(5) . . ?
C34 N14 Fe3 122.4(4) . . ?
C46 N17 Fe3 116.6(4) . . ?
C50 N17 C46 119.2(6) . . ?
C50 N17 Fe3 123.4(5) . . ?
Fe3 O1 H1A 109.5 . . ?

loop_
_geom_bond_atom_site_label_1
_geom_bond_atom_site_label_2
_geom_bond_distance
_geom_bond_site_symmetry_2
_geom_bond_publ_flag
B1 H1 1.0000 . ?
B1 N5 1.558(8) . ?
B1 N9 1.533(8) . ?
B1 N7 1.540(9) . ?
C1 Fe1 1.882(6) . ?
C1 N1 1.162(7) . ?
C2 Fe1 1.887(5) . ?
C2 N2 1.162(7) . ?
C3 Fe1 1.865(6) . ?
C3 N3 1.156(7) . ?
C4 H4 0.9500 . ?
C4 C5 1.388(8) . ?
C4 N4 1.329(7) . ?
C5 C6 1.374(9) . ?
C5 C7 1.509(8) . ?
C6 H6 0.9500 . ?
C6 N5 1.347(8) . ?
C7 H7A 0.9800 . ?
C7 H7B 0.9800 . ?
C7 H7C 0.9800 . ?
C12 H12 0.9500 . ?
C12 C13 1.405(8) . ?
C12 N8 1.334(7) . ?
C13 C14 1.376(9) . ?
C13 C15 1.510(8) . ?
C14 H14 0.9500 . ?
C14 N9 1.345(8) . ?
C15 H15A 0.9800 . ?
C15 H15B 0.9800 . ?
C15 H15C 0.9800 . ?
C8 H8 0.9500 . ?
C8 C9 1.388(9) . ?
C8 N6 1.338(8) . ?
C9 C10 1.379(11) . ?
C9 C11 1.510(9) . ?
C10 H10 0.9500 . ?
C10 N7 1.353(8) . ?
C11 H11A 0.9800 . ?
C11 H11B 0.9800 . ?
C11 H11C 0.9800 . ?
C33 H33 0.9500 . ?
C33 C32 1.373(10) . ?
C33 N13 1.330(8) . ?
C32 H32 0.9500 . ?
C32 C31 1.384(11) . ?
C31 H31 0.9500 . ?
C31 C30 1.396(11) . ?
C30 H30 0.9500 . ?
C30 C29 1.369(9) . ?
C29 C28 1.486(9) . ?
C29 N13 1.343(8) . ?
C28 H28A 0.9900 . ?
C28 H28B 0.9900 . ?
C28 N10 1.488(8) . ?
C22 H22A 0.9900 . ?
C22 H22B 0.9900 . ?
C22 C23 1.499(10) . ?
C22 N10 1.489(9) . ?
C23 C24 1.367(11) . ?
C23 N12 1.355(8) . ?
C24 H24 0.9500 . ?
C24 C25 1.377(12) . ?
C25 H25 0.9500 . ?
C25 C26 1.365(11) . ?
C26 H26 0.9500 . ?
C26 C27 1.371(10) . ?
C27 H27 0.9500 . ?
C27 N12 1.328(8) . ?
C16 H16A 0.9900 . ?
C16 H16B 0.9900 . ?
C16 C17 1.475(10) . ?
C16 N10 1.502(8) . ?
C17 C18 1.409(9) . ?
C17 N11 1.345(8) . ?
C18 H18 0.9500 . ?
C18 C19 1.390(11) . ?
C19 H19 0.9500 . ?
C19 C20 1.350(11) . ?
C20 H20 0.9500 . ?
C20 C21 1.377(9) . ?
C21 H21 0.9500 . ?
C21 N11 1.347(8) . ?
C45 H45 0.9500 . ?
C45 C44 1.365(10) . ?
C45 N16 1.345(8) . ?
C44 H44 0.9500 . ?
C44 C43 1.382(13) . ?
C43 H43 0.9500 . ?
C43 C42 1.397(13) . ?
C42 H42 0.9500 . ?
C42 C41 1.383(10) . ?
C41 C40 1.499(10) . ?
C41 N16 1.334(8) . ?
C40 H40A 0.9900 . ?
C40 H40B 0.9900 . ?
C40 N15 1.477(8) . ?
C39 H39A 0.9900 . ?
C39 H39B 0.9900 . ?
C39 C38 1.504(8) . ?
C39 N15 1.508(7) . ?
C38 C37 1.373(8) . ?
C38 N14 1.347(7) . ?
C37 H37 0.9500 . ?
C37 C36 1.376(9) . ?
C36 H36 0.9500 . ?
C36 C35 1.370(10) . ?
C35 H35 0.9500 . ?
C35 C34 1.388(9) . ?
C34 H34 0.9500 . ?
C34 N14 1.331(7) . ?
C51 H51A 0.9900 . ?
C51 H51B 0.9900 . ?
C51 C46 1.490(10) . ?
C51 N15 1.494(8) . ?
C46 C47 1.380(10) . ?
C46 N17 1.342(8) . ?
C47 H47 0.9500 . ?
C47 C48 1.376(11) . ?
C48 H48 0.9500 . ?
C48 C49 1.364(11) . ?
C49 H49 0.9500 . ?
C49 C50 1.375(10) . ?
C50 H50 0.9500 . ?
C50 N17 1.341(9) . ?
Cl2 O8 1.425(5) . ?
Cl2 O9 1.371(7) . ?
Cl2 O7 1.426(5) . ?
Cl2 O6 1.431(8) . ?
Cl1 O3 1.398(7) . ?
Cl1 O4 1.446(7) . ?
Cl1 O5 1.413(6) . ?
Cl1 O2 1.406(7) . ?
Cl3 O11 1.429(5) . ?
Cl3 O13 1.434(5) . ?
Cl3 O12 1.380(6) . ?
Cl3 O10 1.419(6) . ?
Fe1 N4 1.986(4) . ?
Fe1 N8 1.995(4) . ?
Fe1 N6 1.980(5) . ?
Fe2 N1 1.946(5) . ?
Fe2 N2 1.924(5) 7_566 ?
Fe2 N13 1.974(5) . ?
Fe2 N10 2.027(5) . ?
Fe2 N12 2.014(5) . ?
Fe2 N11 2.000(5) . ?
Fe3 N3 2.058(5) . ?
Fe3 N16 2.145(5) . ?
Fe3 N15 2.217(5) . ?
Fe3 N14 2.123(5) . ?
Fe3 N17 2.119(5) . ?
Fe3 O1 1.859(5) . ?
N4 N5 1.349(7) . ?
N8 N9 1.347(7) . ?
N6 N7 1.348(7) . ?
O1 H1A 0.8400 . ?

loop_
_geom_torsion_atom_site_label_1
_geom_torsion_atom_site_label_2
_geom_torsion_atom_site_label_3
_geom_torsion_atom_site_label_4
_geom_torsion
_geom_torsion_site_symmetry_1
_geom_torsion_site_symmetry_2
_geom_torsion_site_symmetry_3
_geom_torsion_site_symmetry_4
_geom_torsion_publ_flag
C4 C5 C6 N5 -0.1(6) . . . . ?
C4 N4 N5 B1 177.5(5) . . . . ?
C4 N4 N5 C6 -1.8(6) . . . . ?
C5 C4 N4 Fe1 -171.0(4) . . . . ?
C5 C4 N4 N5 1.7(6) . . . . ?
C5 C6 N5 B1 -178.0(6) . . . . ?
C5 C6 N5 N4 1.1(6) . . . . ?
C7 C5 C6 N5 -179.5(6) . . . . ?
C12 C13 C14 N9 -0.3(7) . . . . ?
C12 N8 N9 B1 170.4(5) . . . . ?
C12 N8 N9 C14 0.4(6) . . . . ?
C13 C12 N8 Fe1 167.4(4) . . . . ?
C13 C12 N8 N9 -0.6(6) . . . . ?
C13 C14 N9 B1 -168.1(6) . . . . ?
C13 C14 N9 N8 -0.1(7) . . . . ?
C15 C13 C14 N9 178.3(7) . . . . ?
C8 C9 C10 N7 0.0(7) . . . . ?
C8 N6 N7 B1 -175.0(5) . . . . ?
C8 N6 N7 C10 0.5(6) . . . . ?
C9 C8 N6 Fe1 -175.8(4) . . . . ?
C9 C8 N6 N7 -0.5(6) . . . . ?
C9 C10 N7 B1 174.5(6) . . . . ?
C9 C10 N7 N6 -0.3(7) . . . . ?
C11 C9 C10 N7 -178.8(7) . . . . ?
C33 C32 C31 C30 1.3(10) . . . . ?
C32 C33 N13 C29 -0.6(9) . . . . ?
C32 C33 N13 Fe2 176.5(5) . . . . ?
C32 C31 C30 C29 -2.1(9) . . . . ?
C31 C30 C29 C28 -174.5(6) . . . . ?
C31 C30 C29 N13 1.6(9) . . . . ?
C30 C29 C28 N10 -157.3(5) . . . . ?
C30 C29 N13 C33 -0.2(8) . . . . ?
C30 C29 N13 Fe2 -177.7(4) . . . . ?
C29 C28 N10 C22 -152.0(5) . . . . ?
C29 C28 N10 C16 82.7(6) . . . . ?
C29 C28 N10 Fe2 -36.9(5) . . . . ?
C28 C29 N13 C33 176.0(5) . . . . ?
C28 C29 N13 Fe2 -1.5(6) . . . . ?
C22 C23 C24 C25 175.5(9) . . . . ?
C22 C23 N12 C27 -176.8(6) . . . . ?
C22 C23 N12 Fe2 4.5(8) . . . . ?
C23 C22 N10 C28 156.3(6) . . . . ?
C23 C22 N10 C16 -78.8(7) . . . . ?
C23 C22 N10 Fe2 40.9(7) . . . . ?
C23 C24 C25 C26 0.7(17) . . . . ?
C24 C23 N12 C27 -1.2(11) . . . . ?
C24 C23 N12 Fe2 -179.9(7) . . . . ?
C24 C25 C26 C27 -0.7(15) . . . . ?
C25 C26 C27 N12 -0.3(12) . . . . ?
C26 C27 N12 C23 1.2(10) . . . . ?
C26 C27 N12 Fe2 179.7(5) . . . . ?
C16 C17 C18 C19 -177.1(8) . . . . ?
C16 C17 N11 C21 175.6(7) . . . . ?
C16 C17 N11 Fe2 -4.5(9) . . . . ?
C17 C16 N10 C28 -119.8(7) . . . . ?
C17 C16 N10 C22 114.6(7) . . . . ?
C17 C16 N10 Fe2 -2.5(9) . . . . ?
C17 C18 C19 C20 0.7(12) . . . . ?
C18 C17 N11 C21 -1.8(10) . . . . ?
C18 C17 N11 Fe2 178.0(5) . . . . ?
C18 C19 C20 C21 0.0(12) . . . . ?
C19 C20 C21 N11 -1.7(11) . . . . ?
C20 C21 N11 C17 2.6(10) . . . . ?
C20 C21 N11 Fe2 -177.3(5) . . . . ?
C45 C44 C43 C42 1.0(12) . . . . ?
C44 C45 N16 C41 1.3(9) . . . . ?
C44 C45 N16 Fe3 173.3(5) . . . . ?
C44 C43 C42 C41 -1.1(12) . . . . ?
C43 C42 C41 C40 177.6(7) . . . . ?
C43 C42 C41 N16 1.2(11) . . . . ?
C42 C41 C40 N15 151.1(6) . . . . ?
C42 C41 N16 C45 -1.3(9) . . . . ?
C42 C41 N16 Fe3 -173.8(5) . . . . ?
C41 C40 N15 C39 -83.0(6) . . . . ?
C41 C40 N15 C51 154.8(5) . . . . ?
C41 C40 N15 Fe3 37.3(5) . . . . ?
C40 C41 N16 C45 -177.9(5) . . . . ?
C40 C41 N16 Fe3 9.6(7) . . . . ?
C39 C38 C37 C36 -176.0(6) . . . . ?
C39 C38 N14 C34 176.7(5) . . . . ?
C39 C38 N14 Fe3 -20.3(7) . . . . ?
C38 C39 N15 C40 93.8(6) . . . . ?
C38 C39 N15 C51 -142.2(5) . . . . ?
C38 C39 N15 Fe3 -25.8(6) . . . . ?
C38 C37 C36 C35 0.4(10) . . . . ?
C37 C38 N14 C34 1.5(9) . . . . ?
C37 C38 N14 Fe3 164.5(5) . . . . ?
C37 C36 C35 C34 -0.3(11) . . . . ?
C36 C35 C34 N14 0.8(10) . . . . ?
C35 C34 N14 C38 -1.4(9) . . . . ?
C35 C34 N14 Fe3 -163.3(5) . . . . ?
C51 C46 C47 C48 -173.6(6) . . . . ?
C51 C46 N17 C50 175.2(5) . . . . ?
C51 C46 N17 Fe3 5.3(6) . . . . ?
C46 C51 N15 C40 -155.1(5) . . . . ?
C46 C51 N15 C39 80.8(6) . . . . ?
C46 C51 N15 Fe3 -37.0(5) . . . . ?
C46 C47 C48 C49 -0.3(10) . . . . ?
C47 C46 N17 C50 0.8(8) . . . . ?
C47 C46 N17 Fe3 -169.1(5) . . . . ?
C47 C48 C49 C50 -1.2(9) . . . . ?
C48 C49 C50 N17 2.7(9) . . . . ?
C49 C50 N17 C46 -2.5(8) . . . . ?
C49 C50 N17 Fe3 166.7(4) . . . . ?
Fe1 C2 N2 Fe2 31(3) . . . 7_566 ?
Fe1 N4 N5 B1 -8.5(6) . . . . ?
Fe1 N4 N5 C6 172.2(4) . . . . ?
Fe1 N8 N9 B1 0.8(6) . . . . ?
Fe1 N8 N9 C14 -169.1(4) . . . . ?
Fe1 N6 N7 B1 1.2(6) . . . . ?
Fe1 N6 N7 C10 176.7(4) . . . . ?
N2 C2 Fe1 C1 -132(2) . . . . ?
N2 C2 Fe1 C3 135(2) . . . . ?
N2 C2 Fe1 N4 46(2) . . . . ?
N2 C2 Fe1 N8 -43(2) . . . . ?
N4 C4 C5 C6 -1.0(6) . . . . ?
N4 C4 C5 C7 178.4(6) . . . . ?
N5 B1 N9 C14 108.7(7) . . . . ?
N5 B1 N9 N8 -58.6(6) . . . . ?
N5 B1 N7 C10 -118.6(6) . . . . ?
N5 B1 N7 N6 55.8(6) . . . . ?
N8 C12 C13 C14 0.6(7) . . . . ?
N8 C12 C13 C15 -178.1(7) . . . . ?
N9 B1 N5 C6 -116.9(6) . . . . ?
N9 B1 N5 N4 64.0(6) . . . . ?
N9 B1 N7 C10 128.4(6) . . . . ?
N9 B1 N7 N6 -57.2(6) . . . . ?
N6 C8 C9 C10 0.3(7) . . . . ?
N6 C8 C9 C11 179.1(6) . . . . ?
N7 B1 N5 C6 127.9(6) . . . . ?
N7 B1 N5 N4 -51.2(6) . . . . ?
N7 B1 N9 C14 -137.6(6) . . . . ?
N7 B1 N9 N8 55.2(6) . . . . ?
N13 C33 C32 C31 0.1(9) . . . . ?
N13 C29 C28 N10 26.5(7) . . . . ?
N10 C22 C23 C24 153.6(9) . . . . ?
N10 C22 C23 N12 -30.9(9) . . . . ?
N10 C16 C17 C18 -177.9(7) . . . . ?
N10 C16 C17 N11 4.6(11) . . . . ?
N12 C23 C24 C25 0.2(15) . . . . ?
N11 C17 C18 C19 0.2(11) . . . . ?
N16 C45 C44 C43 -1.2(11) . . . . ?
N16 C41 C40 N15 -32.4(7) . . . . ?
N15 C39 C38 C37 -153.5(6) . . . . ?
N15 C39 C38 N14 31.2(8) . . . . ?
N15 C51 C46 C47 -163.0(5) . . . . ?
N15 C51 C46 N17 22.6(7) . . . . ?
N14 C38 C37 C36 -1.0(10) . . . . ?
N17 C46 C47 C48 0.5(9) . . . . ?

loop_
_platon_squeeze_void_nr
_platon_squeeze_void_average_x
_platon_squeeze_void_average_y
_platon_squeeze_void_average_z
_platon_squeeze_void_volume
_platon_squeeze_void_count_electrons
_platon_squeeze_void_content
1 0.500 -0.165 0.250 291 69 '3.333 H20'
2 0.500 0.165 0.750 291 69 '3.333 H20'
3 0.692 0.058 0.232 19 0 ' '
4 0.308 0.058 0.268 19 0 ' '
5 0.000 0.335 0.250 291 69 '3.333 H20'
6 1.000 0.240 0.750 47 0 ' '
7 0.500 0.259 0.250 47 0 ' '
8 0.191 0.442 0.733 20 0 ' '
9 0.809 0.442 0.767 19 0 ' '
10 0.000 0.666 0.750 290 69 '3.5 H20'
11 0.192 0.558 0.232 19 0 ' '
12 0.808 0.558 0.268 19 0 ' '
13 0.500 0.740 0.750 47 0 ' '
14 0.000 0.759 0.250 47 0 ' '
15 0.692 0.941 0.732 19 0 ' '
16 0.308 0.941 0.768 19 0 ' '
